data_7108845
loop_
_publ_author_name
'Kui, Steven C. F.'
'Chow, Pui Keong'
'Cheng, Gang'
'Kwok, Chi-Chung'
'Kwong, Chun Lam'
'Low, Kam-Hung'
'Che, Chi-Ming'

_publ_section_title
;
 Robust phosphorescent platinum(II) complexes with tetradentate O^N^C^N
 ligands: high efficiency OLEDs with excellent efficiency stability
;
_journal_coden_ASTM CHCOFS
_journal_issue 15
_journal_name_full
;
 Chemical Communications (Cambridge, United Kingdom)
;
_journal_page_first 1497
_journal_page_last 1499
_journal_paper_doi 10.1039/c2cc37862k
_journal_volume 49
_journal_year 2013
_chemical_formula_moiety '2(C41 H40 N2 O Pt), C H2 Cl2'
_chemical_formula_sum 'C83 H82 Cl2 N4 O2 Pt2'
_chemical_formula_weight 1628.61
_space_group_crystal_system triclinic
_space_group_IT_number 2
_space_group_name_Hall '-P 1'
_space_group_name_H-M_alt 'P -1'
_symmetry_space_group_name_Hall '-P 1'
_symmetry_space_group_name_H-M 'P -1'
_atom_sites_solution_hydrogens geom
_atom_sites_solution_primary direct
_atom_sites_solution_secondary difmap
_audit_creation_date 2012-07-19
_audit_creation_method
;
Olex2 1.2
(compiled 2012.05.09 svn.r2324, GUI svn.r4230)
;
_cell_angle_alpha 95.117(3)
_cell_angle_beta 110.674(3)
_cell_angle_gamma 102.438(3)
_cell_formula_units_Z 2
_cell_length_a 13.5492(19)
_cell_length_b 15.830(2)
_cell_length_c 17.648(2)
_cell_measurement_reflns_used 9974
_cell_measurement_temperature 100
_cell_measurement_theta_max 65.61
_cell_measurement_theta_min 3.60
_cell_volume 3401.3(8)
_computing_cell_refinement 'SADABS V2008/1 (Bruker AXS)'
_computing_data_reduction 'SAINT V7.68A (Bruker AXS, 2009)'
_computing_molecular_graphics
;
O. V. Dolomanov, L. J. Bourhis, R. J. Gildea, J. A. K. Howard and H. Puschmann,
OLEX2: a complete structure solution, refinement and analysis program.
J. Appl. Cryst. (2009). 42, 339-341.
;
_computing_publication_material
;
O. V. Dolomanov, L. J. Bourhis, R. J. Gildea, J. A. K. Howard and H. Puschmann,
OLEX2: a complete structure solution, refinement and analysis program.
J. Appl. Cryst. (2009). 42, 339-341.
;
_computing_structure_refinement
;
XL, G.M. Sheldrick, Acta Cryst.
(2008). A64, 112-122
;
_computing_structure_solution
;
XS, G.M. Sheldrick, Acta Cryst.
(2008). A64, 112-122
;
_diffrn_ambient_temperature 100
_diffrn_measured_fraction_theta_full 0.965
_diffrn_measured_fraction_theta_max 0.965
_diffrn_measurement_device_type 'Bruker APEX-II CCD'
_diffrn_measurement_method '\f and \w scans'
_diffrn_radiation_monochromator graphite
_diffrn_radiation_type CuK\a
_diffrn_radiation_wavelength 1.54178
_diffrn_reflns_av_R_equivalents 0.0478
_diffrn_reflns_av_unetI/netI 0.0450
_diffrn_reflns_limit_h_max 15
_diffrn_reflns_limit_h_min -15
_diffrn_reflns_limit_k_max 18
_diffrn_reflns_limit_k_min -18
_diffrn_reflns_limit_l_max 20
_diffrn_reflns_limit_l_min -20
_diffrn_reflns_number 39388
_diffrn_reflns_theta_full 66.06
_diffrn_reflns_theta_max 66.06
_diffrn_reflns_theta_min 3.60
_diffrn_source 'fine-focus sealed tube'
_diffrn_standards_number 0
_exptl_absorpt_coefficient_mu 8.708
_exptl_absorpt_correction_T_max 0.7527
_exptl_absorpt_correction_T_min 0.4562
_exptl_absorpt_correction_type multi-scan
_exptl_absorpt_process_details 'SADABS V2008/1 (Bruker AXS)'
_exptl_crystal_colour 'clear light red'
_exptl_crystal_colour_lustre clear
_exptl_crystal_colour_modifier light
_exptl_crystal_colour_primary red
_exptl_crystal_density_diffrn 1.590
_exptl_crystal_density_method 'not measured'
_exptl_crystal_description block
_exptl_crystal_F_000 1628
_exptl_crystal_recrystallization_method DCM/MeOH
_exptl_crystal_size_max 0.08
_exptl_crystal_size_mid 0.08
_exptl_crystal_size_min 0.08
_refine_diff_density_max 1.379
_refine_diff_density_min -1.651
_refine_diff_density_rms 0.166
_refine_ls_extinction_method none
_refine_ls_goodness_of_fit_ref 1.053
_refine_ls_hydrogen_treatment constr
_refine_ls_matrix_type full
_refine_ls_number_parameters 880
_refine_ls_number_reflns 11446
_refine_ls_number_restraints 0
_refine_ls_restrained_S_all 1.053
_refine_ls_R_factor_all 0.0364
_refine_ls_R_factor_gt 0.0358
_refine_ls_shift/su_max 0.002
_refine_ls_shift/su_mean 0.000
_refine_ls_structure_factor_coef Fsqd
_refine_ls_weighting_details 'calc w=1/[\s^2^(Fo^2^)+(0.0564P)^2^+7.6999P] where P=(Fo^2^+2Fc^2^)/3'
_refine_ls_weighting_scheme calc
_refine_ls_wR_factor_gt 0.0987
_refine_ls_wR_factor_ref 0.0994
_reflns_number_gt 11116
_reflns_number_total 11446
_reflns_threshold_expression >2sigma(I)
_cod_data_source_file c2cc37862k.txt
_cod_data_source_block david45_0m
_cod_original_cell_volume 3401.3(7)
_cod_database_code 7108845

loop_
_space_group_symop_id
_space_group_symop_operation_xyz
1 'x, y, z'
2 '-x, -y, -z'

loop_
_atom_site_label
_atom_site_type_symbol
_atom_site_fract_x
_atom_site_fract_y
_atom_site_fract_z
_atom_site_U_iso_or_equiv
_atom_site_adp_type
_atom_site_occupancy
_atom_site_symmetry_multiplicity
_atom_site_calc_flag
_atom_site_refinement_flags
_atom_site_disorder_assembly
_atom_site_disorder_group
Pt2 Pt 0.399347(12) 0.138662(10) 0.018584(9) 0.01815(7) Uani 1 1 d . . .
O1 O 0.4511(3) 0.2636(2) 0.08636(19) 0.0312(7) Uani 1 1 d . . .
N1 N 0.4280(3) 0.0813(2) 0.1176(2) 0.0183(7) Uani 1 1 d . . .
N2 N 0.3639(3) 0.1597(2) -0.0994(2) 0.0233(7) Uani 1 1 d . . .
C40 C 0.2767(5) -0.2892(4) 0.4040(4) 0.0473(13) Uani 1 1 d . . .
H40A H 0.2319 -0.2475 0.3902 0.071 Uiso 1 1 calc R . .
H40B H 0.3324 -0.2685 0.4599 0.071 Uiso 1 1 calc R . .
H40C H 0.2300 -0.3471 0.4010 0.071 Uiso 1 1 calc R . .
C10 C 0.4220(3) -0.0606(3) 0.1582(3) 0.0224(8) Uani 1 1 d . . .
H10 H 0.4049 -0.1227 0.1433 0.027 Uiso 1 1 calc R . .
C8 C 0.4853(3) 0.0697(3) 0.2590(3) 0.0230(9) Uani 1 1 d . . .
H8 H 0.5147 0.0978 0.3151 0.028 Uiso 1 1 calc R . .
C35 C 0.6990(4) 0.0295(3) 0.5611(3) 0.0349(10) Uani 1 1 d . . .
H35A H 0.7032 0.0692 0.5222 0.052 Uiso 1 1 calc R . .
H35B H 0.7659 0.0485 0.6111 0.052 Uiso 1 1 calc R . .
H35C H 0.6357 0.0309 0.5755 0.052 Uiso 1 1 calc R . .
C20 C 0.3230(4) 0.1689(3) -0.2661(3) 0.0382(11) Uani 1 1 d . . .
H20 H 0.3126 0.1726 -0.3217 0.046 Uiso 1 1 calc R . .
C41 C 0.2435(4) -0.3229(3) 0.2557(3) 0.0468(13) Uani 1 1 d . . .
H41A H 0.1950 -0.3808 0.2501 0.070 Uiso 1 1 calc R . .
H41B H 0.2780 -0.3255 0.2154 0.070 Uiso 1 1 calc R . .
H41C H 0.2010 -0.2794 0.2457 0.070 Uiso 1 1 calc R . .
C27 C 0.4928(5) 0.3775(4) -0.1629(4) 0.0567(16) Uani 1 1 d . . .
H27A H 0.5318 0.3423 -0.1853 0.068 Uiso 1 1 calc R . .
H27B H 0.5181 0.4397 -0.1672 0.068 Uiso 1 1 calc R . .
C39 C 0.3907(5) -0.3699(3) 0.3580(4) 0.0459(13) Uani 1 1 d . . .
H39A H 0.4412 -0.3589 0.4157 0.069 Uiso 1 1 calc R . .
H39B H 0.4318 -0.3712 0.3222 0.069 Uiso 1 1 calc R . .
H39C H 0.3364 -0.4265 0.3456 0.069 Uiso 1 1 calc R . .
C26 C 0.5128(5) 0.3688(4) -0.0749(4) 0.0545(14) Uani 1 1 d . . .
H26A H 0.5625 0.3308 -0.0555 0.065 Uiso 1 1 calc R . .
H26B H 0.5447 0.4271 -0.0382 0.065 Uiso 1 1 calc R . .
C34 C 0.6866(3) -0.0644(3) 0.5216(2) 0.0243(9) Uani 1 1 d . . .
C18 C 0.3342(3) 0.0846(3) -0.1578(2) 0.0210(8) Uani 1 1 d . . .
C1 C 0.4822(4) 0.2802(3) 0.1659(3) 0.0267(9) Uani 1 1 d . . .
C16 C 0.3093(3) -0.0825(3) -0.1610(3) 0.0237(9) Uani 1 1 d . . .
H16 H 0.2877 -0.0964 -0.2190 0.028 Uiso 1 1 calc R . .
C9 C 0.4619(3) -0.0217(3) 0.2408(3) 0.0222(8) Uani 1 1 d . . .
C7 C 0.4671(3) 0.1215(3) 0.1979(2) 0.0194(8) Uani 1 1 d . . .
C23 C 0.4008(5) 0.3274(3) -0.0780(3) 0.0414(12) Uani 1 1 d . . .
H23 H 0.3933 0.3311 -0.0235 0.050 Uiso 1 1 calc R . .
C29 C 0.5656(3) -0.0458(3) 0.3816(2) 0.0217(8) Uani 1 1 d . . .
H29 H 0.6158 0.0099 0.3908 0.026 Uiso 1 1 calc R . .
C30 C 0.5821(3) -0.0962(3) 0.4434(2) 0.0215(8) Uani 1 1 d . . .
C17 C 0.3310(3) 0.0038(3) -0.1232(2) 0.0210(8) Uani 1 1 d . . .
C13 C 0.3605(3) 0.0213(3) -0.0376(3) 0.0201(8) Uani 1 1 d . . .
C11 C 0.4070(3) -0.0099(3) 0.0979(2) 0.0188(8) Uani 1 1 d . . .
C21 C 0.3479(5) 0.2429(4) -0.2086(3) 0.0450(14) Uani 1 1 d . . .
C31 C 0.5055(3) -0.1763(3) 0.4288(3) 0.0243(8) Uani 1 1 d . . .
H31 H 0.5150 -0.2108 0.4709 0.029 Uiso 1 1 calc R . .
C37 C 0.7849(3) -0.0649(3) 0.4965(3) 0.0264(9) Uani 1 1 d . . .
H37A H 0.7889 -0.0228 0.4596 0.040 Uiso 1 1 calc R . .
H37B H 0.7756 -0.1240 0.4683 0.040 Uiso 1 1 calc R . .
H37C H 0.8526 -0.0483 0.5459 0.040 Uiso 1 1 calc R . .
C28 C 0.4771(3) -0.0752(3) 0.3065(2) 0.0217(8) Uani 1 1 d . . .
C5 C 0.5210(4) 0.2542(3) 0.3052(3) 0.0357(11) Uani 1 1 d . . .
H5 H 0.5259 0.2145 0.3429 0.043 Uiso 1 1 calc R . .
C6 C 0.4902(3) 0.2185(3) 0.2211(3) 0.0256(9) Uani 1 1 d . . .
C33 C 0.4027(3) -0.1567(3) 0.2939(3) 0.0245(8) Uani 1 1 d . . .
H33 H 0.3423 -0.1773 0.2426 0.029 Uiso 1 1 calc R . .
C14 C 0.3495(3) -0.1306(3) -0.0288(3) 0.0236(9) Uani 1 1 d . . .
H14 H 0.3563 -0.1763 0.0025 0.028 Uiso 1 1 calc R . .
C32 C 0.4151(3) -0.2080(3) 0.3544(3) 0.0249(8) Uani 1 1 d . . .
C22 C 0.3681(4) 0.2359(3) -0.1265(3) 0.0339(10) Uani 1 1 d . . .
C4 C 0.5442(5) 0.3418(3) 0.3364(3) 0.0462(13) Uani 1 1 d . . .
H4 H 0.5631 0.3613 0.3934 0.055 Uiso 1 1 calc R . .
C12 C 0.3696(3) -0.0447(3) 0.0097(3) 0.0194(8) Uani 1 1 d . . .
C19 C 0.3137(4) 0.0890(3) -0.2399(3) 0.0273(9) Uani 1 1 d . . .
H19 H 0.2928 0.0363 -0.2786 0.033 Uiso 1 1 calc R . .
C2 C 0.5100(5) 0.3713(3) 0.2011(3) 0.0371(12) Uani 1 1 d . . .
H2 H 0.5076 0.4129 0.1653 0.045 Uiso 1 1 calc R . .
C24 C 0.3295(5) 0.3712(3) -0.1393(3) 0.0423(12) Uani 1 1 d . . .
H24A H 0.3490 0.4358 -0.1220 0.051 Uiso 1 1 calc R . .
H24B H 0.2505 0.3456 -0.1535 0.051 Uiso 1 1 calc R . .
C3 C 0.5395(5) 0.4020(3) 0.2826(3) 0.0412(12) Uani 1 1 d . . .
H3 H 0.5567 0.4633 0.3026 0.049 Uiso 1 1 calc R . .
C25 C 0.3685(6) 0.3426(4) -0.2094(3) 0.0589(17) Uani 1 1 d . . .
H25 H 0.3357 0.3608 -0.2636 0.071 Uiso 1 1 calc R . .
C38 C 0.3325(4) -0.2964(3) 0.3432(3) 0.0318(10) Uani 1 1 d . . .
C36 C 0.6906(4) -0.1235(3) 0.5857(3) 0.0337(10) Uani 1 1 d . . .
H36A H 0.7605 -0.1016 0.6329 0.050 Uiso 1 1 calc R . .
H36B H 0.6836 -0.1837 0.5614 0.050 Uiso 1 1 calc R . .
H36C H 0.6303 -0.1230 0.6041 0.050 Uiso 1 1 calc R . .
C15 C 0.3191(3) -0.1489(3) -0.1142(3) 0.0260(9) Uani 1 1 d . . .
H15 H 0.3049 -0.2076 -0.1407 0.031 Uiso 1 1 calc R . .
Pt1 Pt 0.873472(12) -0.116591(11) 0.040422(10) 0.02007(7) Uani 1 1 d . . .
O2 O 0.9136(3) -0.18926(19) 0.13303(18) 0.0275(6) Uani 1 1 d . . .
N3 N 0.9153(3) -0.0037(2) 0.1186(2) 0.0213(7) Uani 1 1 d . . .
N4 N 0.8254(3) -0.2068(2) -0.0650(2) 0.0270(8) Uani 1 1 d . . .
C55 C 0.8696(3) 0.1051(3) -0.0667(3) 0.0270(10) Uani 1 1 d . . .
H55 H 0.8883 0.1668 -0.0483 0.032 Uiso 1 1 calc R . .
C53 C 0.8767(3) 0.0479(3) -0.0105(2) 0.0218(9) Uani 1 1 d . . .
C79 C 0.8962(4) 0.4603(3) 0.2401(4) 0.0383(12) Uani 1 1 d . . .
C65 C 0.9339(5) -0.3787(4) -0.0078(4) 0.0610(16) Uani 1 1 d . . .
H65A H 0.9619 -0.4098 0.0382 0.073 Uiso 1 1 calc R . .
H65B H 0.9936 -0.3284 -0.0053 0.073 Uiso 1 1 calc R . .
C63 C 0.8101(4) -0.2931(3) -0.0723(3) 0.0395(11) Uani 1 1 d . . .
C64 C 0.8353(5) -0.3485(3) -0.0056(3) 0.0446(13) Uani 1 1 d . . .
H64 H 0.8418 -0.3209 0.0498 0.054 Uiso 1 1 calc R . .
C77 C 1.2123(6) 0.4770(3) 0.5150(3) 0.0539(15) Uani 1 1 d . . .
H77A H 1.2678 0.4883 0.5710 0.081 Uiso 1 1 calc R . .
H77B H 1.1409 0.4757 0.5175 0.081 Uiso 1 1 calc R . .
H77C H 1.2317 0.5238 0.4859 0.081 Uiso 1 1 calc R . .
C76 C 1.3160(4) 0.3948(4) 0.4590(3) 0.0449(12) Uani 1 1 d . . .
H76A H 1.3302 0.4430 0.4300 0.067 Uiso 1 1 calc R . .
H76B H 1.3124 0.3394 0.4273 0.067 Uiso 1 1 calc R . .
H76C H 1.3751 0.4059 0.5134 0.067 Uiso 1 1 calc R . .
C68 C 0.7432(5) -0.4319(3) -0.0469(4) 0.0462(13) Uani 1 1 d . . .
H68A H 0.6700 -0.4226 -0.0570 0.055 Uiso 1 1 calc R . .
H68B H 0.7532 -0.4813 -0.0169 0.055 Uiso 1 1 calc R . .
C67 C 0.7678(6) -0.4420(4) -0.1276(4) 0.0573(16) Uani 1 1 d . . .
H67 H 0.7181 -0.4926 -0.1724 0.069 Uiso 1 1 calc R . .
C66 C 0.8872(6) -0.4410(4) -0.0909(5) 0.0661(19) Uani 1 1 d . . .
H66A H 0.9250 -0.4193 -0.1270 0.079 Uiso 1 1 calc R . .
H66B H 0.8952 -0.5008 -0.0834 0.079 Uiso 1 1 calc R . .
C57 C 0.8083(4) -0.0196(4) -0.1783(3) 0.0304(11) Uani 1 1 d . . .
H57 H 0.7842 -0.0419 -0.2354 0.037 Uiso 1 1 calc R . .
C59 C 0.7995(3) -0.1723(3) -0.1367(3) 0.0259(9) Uani 1 1 d . . .
C58 C 0.8168(3) -0.0771(3) -0.1239(3) 0.0266(10) Uani 1 1 d . . .
C48 C 0.9469(3) 0.0066(3) 0.2009(3) 0.0200(8) Uani 1 1 d . . .
C42 C 0.9384(3) -0.1573(3) 0.2104(2) 0.0240(9) Uani 1 1 d . . .
C60 C 0.7619(4) -0.2268(3) -0.2129(3) 0.0345(10) Uani 1 1 d . . .
H60 H 0.7443 -0.2019 -0.2614 0.041 Uiso 1 1 calc R . .
C54 C 0.8507(3) -0.0417(3) -0.0391(3) 0.0225(9) Uani 1 1 d . . .
C46 C 0.9570(3) -0.0544(3) 0.3278(3) 0.0254(9) Uani 1 1 d . . .
H46 H 0.9554 0.0018 0.3503 0.030 Uiso 1 1 calc R . .
C52 C 0.9134(3) 0.0693(3) 0.0801(2) 0.0207(8) Uani 1 1 d . . .
C56 C 0.8342(4) 0.0704(3) -0.1512(3) 0.0317(10) Uani 1 1 d . . .
H56 H 0.8282 0.1090 -0.1899 0.038 Uiso 1 1 calc R . .
C50 C 0.9770(3) 0.1663(3) 0.2088(3) 0.0225(8) Uani 1 1 d . . .
C51 C 0.9420(3) 0.1519(3) 0.1233(3) 0.0236(9) Uani 1 1 d . . .
H51 H 0.9381 0.2002 0.0951 0.028 Uiso 1 1 calc R . .
C69 C 1.0062(3) 0.2556(3) 0.2577(3) 0.0239(8) Uani 1 1 d . A .
C45 C 0.9688(4) -0.1166(3) 0.3780(3) 0.0302(10) Uani 1 1 d . . .
H45 H 0.9734 -0.1036 0.4329 0.036 Uiso 1 1 calc R . .
C61 C 0.7497(5) -0.3157(4) -0.2192(3) 0.0454(13) Uani 1 1 d . . .
H61 H 0.7275 -0.3524 -0.2711 0.054 Uiso 1 1 calc R . .
C71 C 1.1141(4) 0.3632(3) 0.3832(3) 0.0282(9) Uani 1 1 d . A .
C47 C 0.9470(3) -0.0691(3) 0.2448(3) 0.0215(8) Uani 1 1 d . . .
C62 C 0.7706(6) -0.3501(4) -0.1480(4) 0.0493(14) Uani 1 1 d . . .
C78 C 1.1873(6) 0.3179(4) 0.5202(3) 0.0514(15) Uani 1 1 d . . .
H78A H 1.2486 0.3318 0.5738 0.077 Uiso 1 1 calc R . .
H78B H 1.1817 0.2603 0.4911 0.077 Uiso 1 1 calc R . .
H78C H 1.1193 0.3166 0.5285 0.077 Uiso 1 1 calc R . .
C74 C 0.9472(3) 0.3156(3) 0.2266(3) 0.0282(9) Uani 1 1 d . . .
H74 H 0.8918 0.2997 0.1727 0.034 Uiso 1 1 calc R A .
C75 C 1.2069(4) 0.3884(3) 0.4690(3) 0.0351(10) Uani 1 1 d . . .
C49 C 0.9804(3) 0.0928(3) 0.2463(3) 0.0225(9) Uani 1 1 d . . .
H49 H 1.0062 0.1009 0.3047 0.027 Uiso 1 1 calc R . .
C44 C 0.9740(4) -0.1988(3) 0.3466(3) 0.0338(10) Uani 1 1 d . . .
H44 H 0.9872 -0.2413 0.3811 0.041 Uiso 1 1 calc R . .
C72 C 1.0517(4) 0.4203(3) 0.3498(3) 0.0320(10) Uani 1 1 d . . .
H72 H 1.0673 0.4769 0.3814 0.038 Uiso 1 1 calc R A .
C43 C 0.9597(4) -0.2178(3) 0.2653(3) 0.0326(10) Uani 1 1 d . . .
H43 H 0.9643 -0.2738 0.2448 0.039 Uiso 1 1 calc R . .
C70 C 1.0891(3) 0.2800(3) 0.3358(3) 0.0255(9) Uani 1 1 d . . .
H70 H 1.1295 0.2395 0.3573 0.031 Uiso 1 1 calc R A .
C73 C 0.9676(4) 0.3977(3) 0.2723(3) 0.0324(10) Uani 1 1 d . A .
Cl1 Cl 0.83827(13) 0.14774(8) 0.40647(8) 0.0530(3) Uani 1 1 d . . .
Cl2 Cl 0.87480(18) 0.33346(10) 0.46351(11) 0.0713(5) Uani 1 1 d . . .
C83 C 0.8297(5) 0.2504(3) 0.3775(3) 0.0430(12) Uani 1 1 d . . .
H83A H 0.8749 0.2651 0.3446 0.052 Uiso 1 1 calc R . .
H83B H 0.7530 0.2467 0.3426 0.052 Uiso 1 1 calc R . .
C82 C 0.7836(8) 0.4198(6) 0.2343(8) 0.035(2) Uani 0.50 1 d P A 2
H82A H 0.7523 0.3649 0.1940 0.053 Uiso 0.50 1 calc PR A 2
H82B H 0.7381 0.4605 0.2169 0.053 Uiso 0.50 1 calc PR A 2
H82C H 0.7861 0.4074 0.2883 0.053 Uiso 0.50 1 calc PR A 2
C81 C 0.9365(7) 0.5509(5) 0.3105(5) 0.0274(18) Uani 0.50 1 d P A 2
H81A H 0.9306 0.5351 0.3615 0.041 Uiso 0.50 1 calc PR A 2
H81B H 0.8899 0.5901 0.2901 0.041 Uiso 0.50 1 calc PR A 2
H81C H 1.0126 0.5810 0.3214 0.041 Uiso 0.50 1 calc PR A 2
C80 C 0.9087(8) 0.4904(7) 0.1683(6) 0.031(2) Uani 0.50 1 d P A 2
H80A H 0.9850 0.5229 0.1826 0.047 Uiso 0.50 1 calc PR A 2
H80B H 0.8609 0.5290 0.1490 0.047 Uiso 0.50 1 calc PR A 2
H80C H 0.8888 0.4396 0.1247 0.047 Uiso 0.50 1 calc PR A 2
C82A C 0.8018(10) 0.4146(7) 0.1423(8) 0.060(4) Uani 0.50 1 d P A 1
H82D H 0.8393 0.3976 0.1075 0.091 Uiso 0.50 1 calc PR A 1
H82E H 0.7630 0.4577 0.1193 0.091 Uiso 0.50 1 calc PR A 1
H82F H 0.7493 0.3625 0.1445 0.091 Uiso 0.50 1 calc PR A 1
C80A C 0.9602(10) 0.5388(8) 0.2218(9) 0.054(3) Uani 0.50 1 d P A 1
H80D H 1.0181 0.5735 0.2731 0.081 Uiso 0.50 1 calc PR A 1
H80E H 0.9117 0.5749 0.1961 0.081 Uiso 0.50 1 calc PR A 1
H80F H 0.9930 0.5199 0.1841 0.081 Uiso 0.50 1 calc PR A 1
C81A C 0.8303(14) 0.4725(12) 0.2863(10) 0.071(4) Uani 0.50 1 d P A 1
H81D H 0.7743 0.4175 0.2768 0.107 Uiso 0.50 1 calc PR A 1
H81E H 0.7949 0.5191 0.2686 0.107 Uiso 0.50 1 calc PR A 1
H81F H 0.8768 0.4891 0.3451 0.107 Uiso 0.50 1 calc PR A 1

loop_
_atom_site_aniso_label
_atom_site_aniso_U_11
_atom_site_aniso_U_22
_atom_site_aniso_U_33
_atom_site_aniso_U_23
_atom_site_aniso_U_13
_atom_site_aniso_U_12
Pt2 0.01692(11) 0.02788(11) 0.01432(11) 0.00833(7) 0.00704(8) 0.01168(7)
O1 0.0464(19) 0.0304(16) 0.0196(15) 0.0105(12) 0.0103(14) 0.0170(14)
N1 0.0120(15) 0.0303(18) 0.0154(17) 0.0107(14) 0.0060(13) 0.0072(13)
N2 0.0269(17) 0.0357(19) 0.0151(17) 0.0120(14) 0.0090(14) 0.0193(15)
C40 0.048(3) 0.044(3) 0.053(3) 0.008(2) 0.034(3) -0.004(2)
C10 0.0149(18) 0.030(2) 0.022(2) 0.0060(17) 0.0088(16) 0.0036(16)
C8 0.0162(19) 0.035(2) 0.017(2) 0.0089(17) 0.0049(16) 0.0074(17)
C35 0.046(3) 0.034(2) 0.024(2) -0.0001(19) 0.009(2) 0.017(2)
C20 0.052(3) 0.043(3) 0.022(2) 0.013(2) 0.013(2) 0.017(2)
C41 0.043(3) 0.041(3) 0.040(3) 0.006(2) 0.009(2) -0.008(2)
C27 0.069(4) 0.037(3) 0.083(5) 0.013(3) 0.051(4) 0.013(3)
C39 0.053(3) 0.031(3) 0.052(3) 0.012(2) 0.020(3) 0.006(2)
C26 0.061(4) 0.045(3) 0.059(4) 0.014(3) 0.018(3) 0.023(3)
C34 0.031(2) 0.028(2) 0.0152(19) 0.0066(16) 0.0075(17) 0.0113(17)
C18 0.0186(19) 0.031(2) 0.015(2) 0.0038(16) 0.0049(16) 0.0114(16)
C1 0.029(2) 0.034(2) 0.020(2) 0.0062(18) 0.0094(18) 0.0127(18)
C16 0.0154(19) 0.037(2) 0.021(2) 0.0066(18) 0.0088(17) 0.0089(17)
C9 0.0151(18) 0.032(2) 0.021(2) 0.0124(17) 0.0063(16) 0.0069(16)
C7 0.0123(17) 0.032(2) 0.0141(19) 0.0080(16) 0.0039(15) 0.0072(15)
C23 0.068(4) 0.038(3) 0.021(2) 0.010(2) 0.014(2) 0.022(2)
C29 0.0185(18) 0.026(2) 0.022(2) 0.0067(16) 0.0100(16) 0.0062(15)
C30 0.025(2) 0.025(2) 0.019(2) 0.0058(16) 0.0107(17) 0.0112(16)
C17 0.0122(18) 0.035(2) 0.017(2) 0.0030(17) 0.0057(16) 0.0092(16)
C13 0.0070(16) 0.035(2) 0.021(2) 0.0106(17) 0.0060(15) 0.0080(15)
C11 0.0090(17) 0.026(2) 0.021(2) 0.0076(16) 0.0042(15) 0.0049(14)
C21 0.067(4) 0.042(3) 0.023(2) 0.012(2) 0.011(2) 0.014(3)
C31 0.030(2) 0.028(2) 0.021(2) 0.0109(16) 0.0144(18) 0.0117(17)
C37 0.026(2) 0.032(2) 0.018(2) 0.0046(17) 0.0031(17) 0.0108(17)
C28 0.0171(18) 0.033(2) 0.020(2) 0.0105(17) 0.0098(16) 0.0100(16)
C5 0.047(3) 0.034(2) 0.021(2) 0.0082(19) 0.009(2) 0.006(2)
C6 0.022(2) 0.035(2) 0.021(2) 0.0087(18) 0.0082(17) 0.0093(17)
C33 0.0191(19) 0.033(2) 0.021(2) 0.0078(17) 0.0071(16) 0.0061(17)
C14 0.0104(17) 0.031(2) 0.029(2) 0.0086(18) 0.0076(17) 0.0035(16)
C32 0.027(2) 0.027(2) 0.025(2) 0.0070(17) 0.0149(18) 0.0071(17)
C22 0.052(3) 0.034(2) 0.022(2) 0.0137(19) 0.015(2) 0.020(2)
C4 0.065(3) 0.040(3) 0.021(2) 0.003(2) 0.008(2) 0.004(2)
C12 0.0108(17) 0.028(2) 0.023(2) 0.0071(17) 0.0084(16) 0.0083(15)
C19 0.031(2) 0.037(2) 0.020(2) 0.0077(18) 0.0130(18) 0.0135(19)
C2 0.052(3) 0.031(2) 0.030(3) 0.014(2) 0.013(2) 0.018(2)
C24 0.055(3) 0.036(3) 0.050(3) 0.012(2) 0.025(3) 0.028(2)
C3 0.056(3) 0.032(2) 0.031(3) 0.004(2) 0.011(2) 0.012(2)
C25 0.093(5) 0.049(3) 0.023(3) 0.017(2) 0.012(3) 0.009(3)
C38 0.034(2) 0.032(2) 0.030(2) 0.0094(18) 0.016(2) 0.0025(19)
C36 0.041(3) 0.042(3) 0.020(2) 0.0133(19) 0.010(2) 0.014(2)
C15 0.022(2) 0.029(2) 0.029(2) 0.0009(18) 0.0134(19) 0.0053(17)
Pt1 0.01528(11) 0.03188(12) 0.01480(11) 0.00410(8) 0.00821(8) 0.00563(7)
O2 0.0358(16) 0.0283(15) 0.0199(15) 0.0059(12) 0.0140(13) 0.0050(13)
N3 0.0109(16) 0.0351(19) 0.0162(17) 0.0064(14) 0.0030(13) 0.0055(14)
N4 0.0234(17) 0.037(2) 0.0203(18) 0.0020(15) 0.0115(15) 0.0046(15)
C55 0.016(2) 0.046(3) 0.030(2) 0.016(2) 0.0137(18) 0.0188(18)
C53 0.0100(17) 0.043(2) 0.016(2) 0.0098(17) 0.0053(15) 0.0120(16)
C79 0.036(2) 0.035(2) 0.063(3) 0.030(2) 0.030(2) 0.022(2)
C65 0.052(3) 0.058(4) 0.073(4) 0.028(3) 0.021(3) 0.014(3)
C63 0.048(3) 0.041(3) 0.029(3) 0.005(2) 0.015(2) 0.008(2)
C64 0.065(3) 0.036(3) 0.027(3) 0.002(2) 0.015(2) 0.006(2)
C77 0.084(4) 0.031(3) 0.039(3) -0.006(2) 0.017(3) 0.016(3)
C76 0.047(3) 0.043(3) 0.036(3) 0.004(2) 0.007(2) 0.013(2)
C68 0.060(3) 0.037(3) 0.052(3) 0.009(2) 0.035(3) 0.010(2)
C67 0.068(4) 0.056(4) 0.041(3) -0.007(3) 0.014(3) 0.020(3)
C66 0.091(5) 0.052(4) 0.085(5) 0.014(3) 0.064(4) 0.027(3)
C57 0.016(2) 0.059(3) 0.018(2) 0.010(2) 0.0071(18) 0.013(2)
C59 0.0163(19) 0.044(3) 0.017(2) 0.0017(18) 0.0078(17) 0.0063(18)
C58 0.0126(19) 0.059(3) 0.015(2) 0.0093(19) 0.0098(16) 0.0121(19)
C48 0.0127(17) 0.029(2) 0.021(2) 0.0058(16) 0.0076(16) 0.0098(15)
C42 0.0214(19) 0.032(2) 0.014(2) 0.0052(16) 0.0053(16) 0.0020(17)
C60 0.031(2) 0.050(3) 0.024(2) 0.004(2) 0.014(2) 0.008(2)
C54 0.0114(18) 0.043(2) 0.017(2) 0.0109(17) 0.0076(16) 0.0083(16)
C46 0.023(2) 0.030(2) 0.021(2) 0.0028(17) 0.0062(17) 0.0067(17)
C52 0.0119(18) 0.039(2) 0.018(2) 0.0107(17) 0.0086(15) 0.0130(16)
C56 0.026(2) 0.056(3) 0.026(2) 0.019(2) 0.0149(19) 0.024(2)
C50 0.0188(19) 0.029(2) 0.024(2) 0.0067(17) 0.0089(17) 0.0113(16)
C51 0.0169(19) 0.033(2) 0.027(2) 0.0120(18) 0.0105(17) 0.0136(17)
C69 0.024(2) 0.031(2) 0.027(2) 0.0122(17) 0.0156(18) 0.0153(17)
C45 0.034(2) 0.039(2) 0.016(2) 0.0075(18) 0.0094(18) 0.0051(19)
C61 0.054(3) 0.052(3) 0.024(2) -0.006(2) 0.017(2) 0.004(2)
C71 0.039(2) 0.024(2) 0.030(2) 0.0080(17) 0.020(2) 0.0120(18)
C47 0.0150(18) 0.028(2) 0.021(2) 0.0071(17) 0.0063(16) 0.0056(16)
C62 0.065(4) 0.047(3) 0.035(3) 0.001(2) 0.022(3) 0.011(3)
C78 0.082(4) 0.041(3) 0.025(3) 0.006(2) 0.014(3) 0.015(3)
C74 0.025(2) 0.040(2) 0.030(2) 0.0197(19) 0.0159(19) 0.0155(18)
C75 0.053(3) 0.022(2) 0.028(2) 0.0032(18) 0.012(2) 0.013(2)
C49 0.0185(19) 0.032(2) 0.021(2) 0.0070(17) 0.0082(17) 0.0123(16)
C44 0.039(3) 0.031(2) 0.028(2) 0.0121(19) 0.010(2) 0.0048(19)
C72 0.045(3) 0.025(2) 0.042(3) 0.0153(19) 0.028(2) 0.0158(19)
C43 0.041(3) 0.025(2) 0.030(2) 0.0057(18) 0.014(2) 0.0040(19)
C70 0.032(2) 0.027(2) 0.026(2) 0.0115(17) 0.0150(18) 0.0180(18)
C73 0.034(2) 0.034(2) 0.050(3) 0.025(2) 0.030(2) 0.021(2)
Cl1 0.0772(9) 0.0307(6) 0.0417(7) 0.0134(5) 0.0150(7) 0.0057(6)
Cl2 0.1300(15) 0.0423(7) 0.0805(11) 0.0129(7) 0.0787(12) 0.0342(9)
C83 0.056(3) 0.040(3) 0.048(3) 0.025(2) 0.029(3) 0.020(2)
C82 0.025(5) 0.025(5) 0.066(7) 0.018(5) 0.021(5) 0.017(4)
C81 0.041(5) 0.019(4) 0.029(5) 0.011(3) 0.012(4) 0.022(4)
C80 0.042(5) 0.041(5) 0.022(5) 0.015(4) 0.014(4) 0.027(5)
C82A 0.059(7) 0.033(5) 0.069(8) 0.015(5) -0.009(6) 0.027(5)
C80A 0.056(7) 0.045(7) 0.077(9) 0.033(7) 0.029(7) 0.030(6)
C81A 0.095(11) 0.103(12) 0.075(10) 0.049(9) 0.066(10) 0.072(11)

loop_
_atom_type_symbol
_atom_type_description
_atom_type_scat_dispersion_real
_atom_type_scat_dispersion_imag
_atom_type_scat_source
C C 0.0181 0.0091 'International Tables Vol C Tables 4.2.6.8 and 6.1.1.4'
H H 0.0000 0.0000 'International Tables Vol C Tables 4.2.6.8 and 6.1.1.4'
N N 0.0311 0.0180 'International Tables Vol C Tables 4.2.6.8 and 6.1.1.4'
O O 0.0492 0.0322 'International Tables Vol C Tables 4.2.6.8 and 6.1.1.4'
Pt Pt -4.5932 6.9264 'International Tables Vol C Tables 4.2.6.8 and 6.1.1.4'
Cl Cl 0.3639 0.7018 'International Tables Vol C Tables 4.2.6.8 and 6.1.1.4'

loop_
_geom_angle_atom_site_label_1
_geom_angle_atom_site_label_2
_geom_angle_atom_site_label_3
_geom_angle
N1 Pt2 O1 93.77(13)
N1 Pt2 N2 162.66(15)
N2 Pt2 O1 103.29(13)
C13 Pt2 O1 175.59(14)
C13 Pt2 N1 82.82(16)
C13 Pt2 N2 79.99(16)
C1 O1 Pt2 123.5(3)
C7 N1 Pt2 127.4(3)
C7 N1 C11 119.9(3)
C11 N1 Pt2 112.8(3)
C18 N2 Pt2 114.9(3)
C22 N2 Pt2 128.4(3)
C22 N2 C18 116.8(4)
H40A C40 H40B 109.5
H40A C40 H40C 109.5
H40B C40 H40C 109.5
C38 C40 H40A 109.5
C38 C40 H40B 109.5
C38 C40 H40C 109.5
C9 C10 H10 119.7
C11 C10 H10 119.7
C11 C10 C9 120.6(4)
C9 C8 H8 118.7
C9 C8 C7 122.5(4)
C7 C8 H8 118.7
H35A C35 H35B 109.5
H35A C35 H35C 109.5
H35B C35 H35C 109.5
C34 C35 H35A 109.5
C34 C35 H35B 109.5
C34 C35 H35C 109.5
C21 C20 H20 121.3
C21 C20 C19 117.5(4)
C19 C20 H20 121.3
H41A C41 H41B 109.5
H41A C41 H41C 109.5
H41B C41 H41C 109.5
C38 C41 H41A 109.5
C38 C41 H41B 109.5
C38 C41 H41C 109.5
H27A C27 H27B 108.8
C26 C27 H27A 110.7
C26 C27 H27B 110.7
C26 C27 C25 105.2(5)
C25 C27 H27A 110.7
C25 C27 H27B 110.7
H39A C39 H39B 109.5
H39A C39 H39C 109.5
H39B C39 H39C 109.5
C38 C39 H39A 109.5
C38 C39 H39B 109.5
C38 C39 H39C 109.5
C27 C26 H26A 111.1
C27 C26 H26B 111.1
H26A C26 H26B 109.1
C23 C26 C27 103.2(5)
C23 C26 H26A 111.1
C23 C26 H26B 111.1
C35 C34 C30 110.7(3)
C35 C34 C37 108.9(4)
C30 C34 C37 107.8(3)
C36 C34 C35 108.6(4)
C36 C34 C30 113.2(4)
C36 C34 C37 107.6(3)
N2 C18 C17 113.4(3)
N2 C18 C19 121.4(4)
C19 C18 C17 125.2(4)
O1 C1 C6 127.7(4)
O1 C1 C2 114.9(4)
C2 C1 C6 117.3(4)
C17 C16 H16 119.9
C17 C16 C15 120.2(4)
C15 C16 H16 119.9
C10 C9 C8 117.3(4)
C10 C9 C28 121.4(4)
C8 C9 C28 121.3(4)
N1 C7 C8 118.7(4)
N1 C7 C6 121.3(4)
C8 C7 C6 120.0(4)
C26 C23 H23 115.2
C26 C23 C22 105.7(5)
C26 C23 C24 102.9(4)
C22 C23 H23 115.2
C22 C23 C24 101.0(4)
C24 C23 H23 115.2
C30 C29 H29 119.3
C30 C29 C28 121.3(4)
C28 C29 H29 119.3
C29 C30 C34 119.0(4)
C31 C30 C34 123.0(4)
C31 C30 C29 117.9(4)
C16 C17 C18 130.2(4)
C16 C17 C13 118.0(4)
C13 C17 C18 111.7(4)
C17 C13 Pt2 120.1(3)
C12 C13 Pt2 117.6(3)
C12 C13 C17 122.2(4)
N1 C11 C12 114.6(3)
C10 C11 N1 121.0(4)
C10 C11 C12 124.4(4)
C20 C21 C22 120.0(5)
C20 C21 C25 135.1(5)
C22 C21 C25 104.8(4)
C30 C31 H31 118.7
C30 C31 C32 122.5(4)
C32 C31 H31 118.7
C34 C37 H37A 109.5
C34 C37 H37B 109.5
C34 C37 H37C 109.5
H37A C37 H37B 109.5
H37A C37 H37C 109.5
H37B C37 H37C 109.5
C29 C28 C9 120.7(4)
C29 C28 C33 118.9(4)
C33 C28 C9 120.3(4)
C6 C5 H5 117.6
C4 C5 H5 117.6
C4 C5 C6 124.9(4)
C1 C6 C7 126.2(4)
C5 C6 C1 116.1(4)
C5 C6 C7 117.7(4)
C28 C33 H33 119.3
C32 C33 C28 121.4(4)
C32 C33 H33 119.3
C12 C14 H14 120.4
C12 C14 C15 119.3(4)
C15 C14 H14 120.4
C31 C32 C38 119.7(4)
C33 C32 C31 117.8(4)
C33 C32 C38 122.5(4)
N2 C22 C23 128.9(4)
N2 C22 C21 123.3(4)
C21 C22 C23 107.7(4)
C5 C4 H4 120.6
C5 C4 C3 118.8(5)
C3 C4 H4 120.6
C13 C12 C11 112.3(4)
C14 C12 C13 119.1(4)
C14 C12 C11 128.6(4)
C20 C19 C18 120.9(4)
C20 C19 H19 119.5
C18 C19 H19 119.5
C1 C2 H2 117.9
C3 C2 C1 124.1(5)
C3 C2 H2 117.9
C23 C24 H24A 113.0
C23 C24 H24B 113.0
C23 C24 C25 93.8(4)
H24A C24 H24B 110.4
C25 C24 H24A 113.0
C25 C24 H24B 113.0
C4 C3 H3 120.6
C2 C3 C4 118.8(5)
C2 C3 H3 120.6
C27 C25 C21 103.1(5)
C27 C25 C24 99.5(4)
C27 C25 H25 117.2
C21 C25 C24 99.6(4)
C21 C25 H25 117.2
C24 C25 H25 117.2
C40 C38 C41 108.2(4)
C40 C38 C39 109.4(4)
C40 C38 C32 109.5(4)
C41 C38 C32 111.9(4)
C39 C38 C41 107.4(4)
C39 C38 C32 110.3(4)
C34 C36 H36A 109.5
C34 C36 H36B 109.5
C34 C36 H36C 109.5
H36A C36 H36B 109.5
H36A C36 H36C 109.5
H36B C36 H36C 109.5
C16 C15 C14 121.2(4)
C16 C15 H15 119.4
C14 C15 H15 119.4
N3 Pt1 O2 93.76(13)
N3 Pt1 N4 162.51(15)
N4 Pt1 O2 103.60(13)
C54 Pt1 O2 174.22(15)
C54 Pt1 N3 82.58(17)
C54 Pt1 N4 79.95(17)
C42 O2 Pt1 122.9(3)
C48 N3 Pt1 126.7(3)
C48 N3 C52 120.1(4)
C52 N3 Pt1 113.2(3)
C63 N4 Pt1 127.8(3)
C63 N4 C59 117.5(4)
C59 N4 Pt1 114.6(3)
C53 C55 H55 120.3
C53 C55 C56 119.3(4)
C56 C55 H55 120.3
C55 C53 C52 128.7(4)
C54 C53 C55 119.0(4)
C54 C53 C52 112.3(4)
C73 C79 C81 109.8(5)
C73 C79 C82A 109.7(5)
C82 C79 C73 108.5(5)
C82 C79 C81 103.1(6)
C82 C79 C82A 64.6(7)
C82 C79 C80A 140.8(6)
C81 C79 C82A 140.5(5)
C80 C79 C73 111.9(5)
C80 C79 C82 117.8(7)
C80 C79 C81 105.2(6)
C80 C79 C82A 58.3(7)
C80 C79 C80A 42.7(6)
C80A C79 C73 110.6(5)
C80A C79 C81 65.5(7)
C80A C79 C82A 99.5(8)
C81A C79 C73 112.9(6)
C81A C79 C82 43.3(8)
C81A C79 C81 60.8(9)
C81A C79 C80 135.2(7)
C81A C79 C82A 103.7(10)
C81A C79 C80A 119.0(9)
H65A C65 H65B 109.1
C64 C65 H65A 111.2
C64 C65 H65B 111.2
C64 C65 C66 102.8(5)
C66 C65 H65A 111.2
C66 C65 H65B 111.2
N4 C63 C64 129.3(4)
N4 C63 C62 123.5(5)
C62 C63 C64 107.1(5)
C65 C64 H64 115.7
C63 C64 C65 105.4(5)
C63 C64 H64 115.7
C63 C64 C68 100.5(4)
C68 C64 C65 101.6(5)
C68 C64 H64 115.7
H77A C77 H77B 109.5
H77A C77 H77C 109.5
H77B C77 H77C 109.5
C75 C77 H77A 109.5
C75 C77 H77B 109.5
C75 C77 H77C 109.5
H76A C76 H76B 109.5
H76A C76 H76C 109.5
H76B C76 H76C 109.5
C75 C76 H76A 109.5
C75 C76 H76B 109.5
C75 C76 H76C 109.5
C64 C68 H68A 112.9
C64 C68 H68B 112.9
C64 C68 C67 94.0(4)
H68A C68 H68B 110.3
C67 C68 H68A 112.9
C67 C68 H68B 112.9
C68 C67 H67 116.7
C66 C67 C68 100.1(5)
C66 C67 H67 116.7
C66 C67 C62 103.6(6)
C62 C67 C68 100.3(4)
C62 C67 H67 116.7
C65 C66 H66A 110.7
C65 C66 H66B 110.7
C67 C66 C65 105.1(5)
C67 C66 H66A 110.7
C67 C66 H66B 110.7
H66A C66 H66B 108.8
C58 C57 H57 119.4
C58 C57 C56 121.2(4)
C56 C57 H57 119.4
N4 C59 C58 114.4(4)
N4 C59 C60 120.6(4)
C60 C59 C58 125.0(4)
C57 C58 C59 131.2(4)
C57 C58 C54 117.8(5)
C54 C58 C59 110.9(4)
N3 C48 C47 122.3(4)
N3 C48 C49 118.2(4)
C49 C48 C47 119.5(4)
O2 C42 C47 127.1(4)
O2 C42 C43 115.2(4)
C43 C42 C47 117.7(4)
C59 C60 H60 119.4
C61 C60 C59 121.2(5)
C61 C60 H60 119.4
C53 C54 Pt1 117.7(3)
C53 C54 C58 122.1(4)
C58 C54 Pt1 120.0(4)
C45 C46 H46 117.9
C45 C46 C47 124.1(4)
C47 C46 H46 117.9
N3 C52 C53 114.1(4)
C51 C52 N3 121.8(4)
C51 C52 C53 124.1(4)
C55 C56 H56 119.7
C57 C56 C55 120.6(4)
C57 C56 H56 119.7
C51 C50 C69 121.7(4)
C49 C50 C51 117.0(4)
C49 C50 C69 121.3(4)
C52 C51 C50 120.4(4)
C52 C51 H51 119.8
C50 C51 H51 119.8
C74 C69 C50 119.9(4)
C70 C69 C50 121.1(4)
C70 C69 C74 119.0(4)
C46 C45 H45 120.6
C46 C45 C44 118.8(4)
C44 C45 H45 120.6
C60 C61 H61 121.1
C60 C61 C62 117.9(5)
C62 C61 H61 121.1
C72 C71 C75 122.5(4)
C72 C71 C70 117.6(4)
C70 C71 C75 119.9(4)
C42 C47 C48 125.6(4)
C46 C47 C48 118.2(4)
C46 C47 C42 116.2(4)
C63 C62 C67 105.8(5)
C61 C62 C63 119.2(5)
C61 C62 C67 134.8(5)
H78A C78 H78B 109.5
H78A C78 H78C 109.5
H78B C78 H78C 109.5
C75 C78 H78A 109.5
C75 C78 H78B 109.5
C75 C78 H78C 109.5
C69 C74 H74 119.2
C73 C74 C69 121.6(4)
C73 C74 H74 119.2
C77 C75 C76 108.5(4)
C77 C75 C71 111.9(4)
C77 C75 C78 108.2(4)
C76 C75 C71 108.7(4)
C76 C75 C78 110.3(4)
C78 C75 C71 109.2(4)
C48 C49 H49 118.8
C50 C49 C48 122.5(4)
C50 C49 H49 118.8
C45 C44 H44 120.3
C43 C44 C45 119.3(4)
C43 C44 H44 120.3
C71 C72 H72 118.7
C73 C72 C71 122.6(4)
C73 C72 H72 118.7
C42 C43 H43 118.5
C44 C43 C42 122.9(4)
C44 C43 H43 118.5
C69 C70 C71 121.2(4)
C69 C70 H70 119.4
C71 C70 H70 119.4
C74 C73 C79 121.1(4)
C74 C73 C72 117.9(4)
C72 C73 C79 121.0(4)
Cl1 C83 H83A 109.4
Cl1 C83 H83B 109.4
Cl2 C83 Cl1 111.4(3)
Cl2 C83 H83A 109.4
Cl2 C83 H83B 109.4
H83A C83 H83B 108.0
C79 C82 H82A 109.5
C79 C82 H82B 109.5
C79 C82 H82C 109.5
H82A C82 H82B 109.5
H82A C82 H82C 109.5
H82B C82 H82C 109.5
C79 C81 H81A 109.5
C79 C81 H81B 109.5
C79 C81 H81C 109.5
H81A C81 H81B 109.5
H81A C81 H81C 109.5
H81B C81 H81C 109.5
C79 C80 H80A 109.5
C79 C80 H80B 109.5
C79 C80 H80C 109.5
H80A C80 H80B 109.5
H80A C80 H80C 109.5
H80B C80 H80C 109.5
C79 C82A H82D 109.5
C79 C82A H82E 109.5
C79 C82A H82F 109.5
C79 C80A H80D 109.5
C79 C80A H80E 109.5
C79 C80A H80F 109.5
C79 C81A H81D 109.5
C79 C81A H81E 109.5
C79 C81A H81F 109.5

loop_
_geom_bond_atom_site_label_1
_geom_bond_atom_site_label_2
_geom_bond_distance
Pt2 O1 2.055(3)
Pt2 N1 1.996(3)
Pt2 N2 2.040(3)
Pt2 C13 1.896(4)
O1 C1 1.299(5)
N1 C7 1.364(5)
N1 C11 1.397(5)
N2 C18 1.386(5)
N2 C22 1.335(6)
C40 H40A 0.9800
C40 H40B 0.9800
C40 H40C 0.9800
C40 C38 1.525(7)
C10 H10 0.9500
C10 C9 1.392(6)
C10 C11 1.373(6)
C8 H8 0.9500
C8 C9 1.394(6)
C8 C7 1.398(6)
C35 H35A 0.9800
C35 H35B 0.9800
C35 H35C 0.9800
C35 C34 1.534(6)
C20 H20 0.9500
C20 C21 1.375(8)
C20 C19 1.380(7)
C41 H41A 0.9800
C41 H41B 0.9800
C41 H41C 0.9800
C41 C38 1.538(7)
C27 H27A 0.9900
C27 H27B 0.9900
C27 C26 1.503(9)
C27 C25 1.536(9)
C39 H39A 0.9800
C39 H39B 0.9800
C39 H39C 0.9800
C39 C38 1.533(7)
C26 H26A 0.9900
C26 H26B 0.9900
C26 C23 1.498(9)
C34 C30 1.533(6)
C34 C37 1.546(6)
C34 C36 1.525(6)
C18 C17 1.463(6)
C18 C19 1.387(6)
C1 C6 1.434(6)
C1 C2 1.431(7)
C16 H16 0.9500
C16 C17 1.388(6)
C16 C15 1.394(7)
C9 C28 1.478(6)
C7 C6 1.488(6)
C23 H23 1.0000
C23 C22 1.503(7)
C23 C24 1.505(7)
C29 H29 0.9500
C29 C30 1.392(6)
C29 C28 1.392(6)
C30 C31 1.392(6)
C17 C13 1.405(6)
C13 C12 1.393(6)
C11 C12 1.466(6)
C21 C22 1.397(7)
C21 C25 1.545(8)
C31 H31 0.9500
C31 C32 1.399(6)
C37 H37A 0.9800
C37 H37B 0.9800
C37 H37C 0.9800
C28 C33 1.401(6)
C5 H5 0.9500
C5 C6 1.418(6)
C5 C4 1.370(7)
C33 H33 0.9500
C33 C32 1.384(6)
C14 H14 0.9500
C14 C12 1.389(6)
C14 C15 1.399(7)
C32 C38 1.538(6)
C4 H4 0.9500
C4 C3 1.400(7)
C19 H19 0.9500
C2 H2 0.9500
C2 C3 1.359(7)
C24 H24A 0.9900
C24 H24B 0.9900
C24 C25 1.574(8)
C3 H3 0.9500
C25 H25 1.0000
C36 H36A 0.9800
C36 H36B 0.9800
C36 H36C 0.9800
C15 H15 0.9500
Pt1 O2 2.066(3)
Pt1 N3 1.998(4)
Pt1 N4 2.048(4)
Pt1 C54 1.902(4)
O2 C42 1.309(5)
N3 C48 1.345(5)
N3 C52 1.393(6)
N4 C63 1.324(6)
N4 C59 1.384(6)
C55 H55 0.9500
C55 C53 1.393(6)
C55 C56 1.412(7)
C53 C54 1.386(7)
C53 C52 1.479(6)
C79 C73 1.539(6)
C79 C82 1.485(10)
C79 C81 1.663(10)
C79 C80 1.443(10)
C79 C82A 1.719(13)
C79 C80A 1.485(12)
C79 C81A 1.434(12)
C65 H65A 0.9900
C65 H65B 0.9900
C65 C64 1.525(9)
C65 C66 1.530(10)
C63 C64 1.516(7)
C63 C62 1.399(8)
C64 H64 1.0000
C64 C68 1.519(7)
C77 H77A 0.9800
C77 H77B 0.9800
C77 H77C 0.9800
C77 C75 1.530(6)
C76 H76A 0.9800
C76 H76B 0.9800
C76 H76C 0.9800
C76 C75 1.533(8)
C68 H68A 0.9900
C68 H68B 0.9900
C68 C67 1.574(8)
C67 H67 1.0000
C67 C66 1.511(10)
C67 C62 1.526(9)
C66 H66A 0.9900
C66 H66B 0.9900
C57 H57 0.9500
C57 C58 1.373(7)
C57 C56 1.388(7)
C59 C58 1.458(7)
C59 C60 1.390(6)
C58 C54 1.422(6)
C48 C47 1.483(6)
C48 C49 1.411(6)
C42 C47 1.434(6)
C42 C43 1.423(6)
C60 H60 0.9500
C60 C61 1.371(8)
C46 H46 0.9500
C46 C45 1.379(6)
C46 C47 1.416(6)
C52 C51 1.355(6)
C56 H56 0.9500
C50 C51 1.393(6)
C50 C69 1.483(6)
C50 C49 1.392(6)
C51 H51 0.9500
C69 C74 1.396(6)
C69 C70 1.392(6)
C45 H45 0.9500
C45 C44 1.393(7)
C61 H61 0.9500
C61 C62 1.377(8)
C71 C75 1.537(7)
C71 C72 1.398(6)
C71 C70 1.400(6)
C78 H78A 0.9800
C78 H78B 0.9800
C78 H78C 0.9800
C78 C75 1.533(7)
C74 H74 0.9500
C74 C73 1.385(7)
C49 H49 0.9500
C44 H44 0.9500
C44 C43 1.374(7)
C72 H72 0.9500
C72 C73 1.391(7)
C43 H43 0.9500
C70 H70 0.9500
Cl1 C83 1.761(5)
Cl2 C83 1.746(6)
C83 H83A 0.9900
C83 H83B 0.9900
C82 H82A 0.9800
C82 H82B 0.9800
C82 H82C 0.9800
C81 H81A 0.9800
C81 H81B 0.9800
C81 H81C 0.9800
C80 H80A 0.9800
C80 H80B 0.9800
C80 H80C 0.9800
C82A H82D 0.9800
C82A H82E 0.9800
C82A H82F 0.9800
C80A H80D 0.9800
C80A H80E 0.9800
C80A H80F 0.9800
C81A H81D 0.9800
C81A H81E 0.9800
C81A H81F 0.9800

loop_
_geom_torsion_atom_site_label_1
_geom_torsion_atom_site_label_2
_geom_torsion_atom_site_label_3
_geom_torsion_atom_site_label_4
_geom_torsion
Pt2 O1 C1 C6 2.2(6)
Pt2 O1 C1 C2 -177.0(3)
Pt2 N1 C7 C8 -177.8(3)
Pt2 N1 C7 C6 2.3(5)
Pt2 N1 C11 C10 -179.9(3)
Pt2 N1 C11 C12 0.5(4)
Pt2 N2 C18 C17 1.7(4)
Pt2 N2 C18 C19 -176.4(3)
Pt2 N2 C22 C23 0.6(8)
Pt2 N2 C22 C21 176.2(4)
Pt2 C13 C12 C11 1.2(4)
Pt2 C13 C12 C14 -175.4(3)
O1 Pt2 N1 C7 0.8(3)
O1 Pt2 N1 C11 -177.1(3)
O1 Pt2 N2 C18 175.4(3)
O1 Pt2 N2 C22 -3.0(4)
O1 Pt2 C13 C17 -137.2(18)
O1 Pt2 C13 C12 39(2)
O1 C1 C6 C7 1.9(7)
O1 C1 C6 C5 -176.7(4)
O1 C1 C2 C3 176.9(5)
N1 Pt2 O1 C1 -3.0(4)
N1 Pt2 N2 C18 5.9(6)
N1 Pt2 N2 C22 -172.6(4)
N1 Pt2 C13 C17 -176.6(3)
N1 Pt2 C13 C12 -0.7(3)
N1 C7 C6 C1 -4.3(6)
N1 C7 C6 C5 174.3(4)
N1 C11 C12 C13 -1.0(5)
N1 C11 C12 C14 175.1(4)
N2 Pt2 O1 C1 -179.9(3)
N2 Pt2 N1 C7 170.6(4)
N2 Pt2 N1 C11 -7.3(6)
N2 Pt2 C13 C17 1.1(3)
N2 Pt2 C13 C12 177.0(3)
N2 C18 C17 C16 -177.2(4)
N2 C18 C17 C13 -0.9(5)
N2 C18 C19 C20 0.5(7)
C10 C9 C28 C29 142.9(4)
C10 C9 C28 C33 -36.7(6)
C10 C11 C12 C13 179.4(4)
C10 C11 C12 C14 -4.5(6)
C8 C9 C28 C29 -38.1(6)
C8 C9 C28 C33 142.3(4)
C8 C7 C6 C1 175.8(4)
C8 C7 C6 C5 -5.6(6)
C35 C34 C30 C29 54.6(5)
C35 C34 C30 C31 -129.6(4)
C20 C21 C22 N2 -0.5(9)
C20 C21 C22 C23 175.9(5)
C20 C21 C25 C27 -106.3(8)
C20 C21 C25 C24 151.5(7)
C27 C26 C23 C22 67.8(5)
C27 C26 C23 C24 -37.8(5)
C26 C27 C25 C21 -69.8(6)
C26 C27 C25 C24 32.5(5)
C26 C23 C22 N2 104.9(6)
C26 C23 C22 C21 -71.2(6)
C26 C23 C24 C25 56.3(5)
C34 C30 C31 C32 -174.5(4)
C18 N2 C22 C23 -177.8(5)
C18 N2 C22 C21 -2.3(7)
C18 C17 C13 Pt2 -0.5(4)
C18 C17 C13 C12 -176.2(4)
C1 C2 C3 C4 0.4(9)
C16 C17 C13 Pt2 176.4(3)
C16 C17 C13 C12 0.7(6)
C9 C10 C11 N1 -2.1(6)
C9 C10 C11 C12 177.5(4)
C9 C8 C7 N1 -1.9(6)
C9 C8 C7 C6 177.9(4)
C9 C28 C33 C32 180.0(4)
C7 N1 C11 C10 2.1(5)
C7 N1 C11 C12 -177.6(3)
C7 C8 C9 C10 1.9(6)
C7 C8 C9 C28 -177.1(4)
C23 C24 C25 C27 -53.1(5)
C23 C24 C25 C21 52.1(5)
C29 C30 C31 C32 1.3(6)
C29 C28 C33 C32 0.4(6)
C30 C29 C28 C9 -178.7(4)
C30 C29 C28 C33 0.9(6)
C30 C31 C32 C33 -0.1(6)
C30 C31 C32 C38 -178.8(4)
C17 C18 C19 C20 -177.4(4)
C17 C16 C15 C14 0.8(6)
C17 C13 C12 C11 177.0(3)
C17 C13 C12 C14 0.4(6)
C13 Pt2 O1 C1 -42(2)
C13 Pt2 N1 C7 178.0(3)
C13 Pt2 N1 C11 0.1(3)
C13 Pt2 N2 C18 -1.6(3)
C13 Pt2 N2 C22 180.0(4)
C11 N1 C7 C8 -0.1(5)
C11 N1 C7 C6 -179.9(3)
C11 C10 C9 C8 0.1(6)
C11 C10 C9 C28 179.1(3)
C21 C20 C19 C18 -3.2(7)
C31 C32 C38 C40 63.9(5)
C31 C32 C38 C41 -176.1(4)
C31 C32 C38 C39 -56.5(5)
C37 C34 C30 C29 -64.3(5)
C37 C34 C30 C31 111.5(4)
C28 C29 C30 C34 174.3(4)
C28 C29 C30 C31 -1.7(6)
C28 C33 C32 C31 -0.7(6)
C28 C33 C32 C38 177.9(4)
C5 C4 C3 C2 1.4(9)
C6 C1 C2 C3 -2.3(8)
C6 C5 C4 C3 -1.2(9)
C33 C32 C38 C40 -114.8(5)
C33 C32 C38 C41 5.3(6)
C33 C32 C38 C39 124.8(5)
C22 N2 C18 C17 -179.6(4)
C22 N2 C18 C19 2.2(6)
C22 C23 C24 C25 -52.8(5)
C22 C21 C25 C27 69.2(6)
C22 C21 C25 C24 -33.0(6)
C4 C5 C6 C1 -0.8(8)
C4 C5 C6 C7 -179.5(5)
C12 C14 C15 C16 0.3(6)
C19 C20 C21 C22 3.2(9)
C19 C20 C21 C25 178.2(7)
C19 C18 C17 C16 0.9(7)
C19 C18 C17 C13 177.2(4)
C2 C1 C6 C7 -179.0(4)
C2 C1 C6 C5 2.4(6)
C24 C23 C22 N2 -148.2(5)
C24 C23 C22 C21 35.7(6)
C25 C27 C26 C23 1.8(6)
C25 C21 C22 N2 -176.8(5)
C25 C21 C22 C23 -0.5(6)
C36 C34 C30 C29 176.8(4)
C36 C34 C30 C31 -7.4(6)
C15 C16 C17 C18 174.9(4)
C15 C16 C17 C13 -1.3(6)
C15 C14 C12 C13 -0.9(6)
C15 C14 C12 C11 -176.8(4)
Pt1 O2 C42 C47 -2.9(6)
Pt1 O2 C42 C43 177.7(3)
Pt1 N3 C48 C47 -4.5(5)
Pt1 N3 C48 C49 175.8(3)
Pt1 N3 C52 C53 2.3(4)
Pt1 N3 C52 C51 -178.3(3)
Pt1 N4 C63 C64 -7.7(8)
Pt1 N4 C63 C62 176.0(4)
Pt1 N4 C59 C58 3.2(4)
Pt1 N4 C59 C60 -177.7(3)
O2 Pt1 N3 C48 -5.3(3)
O2 Pt1 N3 C52 172.4(3)
O2 Pt1 N4 C63 7.9(4)
O2 Pt1 N4 C59 -176.7(3)
O2 Pt1 C54 C53 -47.5(16)
O2 Pt1 C54 C58 127.5(14)
O2 C42 C47 C48 -10.6(7)
O2 C42 C47 C46 169.8(4)
O2 C42 C43 C44 -171.9(4)
N3 Pt1 O2 C42 9.0(3)
N3 Pt1 N4 C63 -179.1(4)
N3 Pt1 N4 C59 -3.7(6)
N3 Pt1 C54 C53 3.5(3)
N3 Pt1 C54 C58 178.5(3)
N3 C48 C47 C42 14.6(6)
N3 C48 C47 C46 -165.7(4)
N3 C48 C49 C50 3.0(6)
N3 C52 C51 C50 1.5(6)
N4 Pt1 O2 C42 -173.1(3)
N4 Pt1 N3 C48 -178.5(4)
N4 Pt1 N3 C52 -0.8(6)
N4 Pt1 C54 C53 -175.8(3)
N4 Pt1 C54 C58 -0.8(3)
N4 C63 C64 C65 -107.8(6)
N4 C63 C64 C68 147.0(5)
N4 C63 C62 C67 179.0(5)
N4 C63 C62 C61 2.3(9)
N4 C59 C58 C57 174.6(4)
N4 C59 C58 C54 -3.7(5)
N4 C59 C60 C61 -0.2(7)
C55 C53 C54 Pt1 174.7(3)
C55 C53 C54 C58 -0.1(6)
C55 C53 C52 N3 -177.2(4)
C55 C53 C52 C51 3.4(6)
C53 C55 C56 C57 -0.9(6)
C53 C52 C51 C50 -179.2(4)
C65 C64 C68 C67 -56.1(5)
C63 N4 C59 C58 179.1(4)
C63 N4 C59 C60 -1.8(6)
C63 C64 C68 C67 52.2(5)
C64 C65 C66 C67 -0.9(6)
C64 C63 C62 C67 2.0(7)
C64 C63 C62 C61 -174.7(6)
C64 C68 C67 C66 54.9(5)
C64 C68 C67 C62 -51.1(5)
C68 C67 C66 C65 -33.9(6)
C68 C67 C62 C63 31.5(6)
C68 C67 C62 C61 -152.5(7)
C66 C65 C64 C63 -67.6(5)
C66 C65 C64 C68 36.9(6)
C66 C67 C62 C63 -71.6(6)
C66 C67 C62 C61 104.3(8)
C57 C58 C54 Pt1 -175.9(3)
C57 C58 C54 C53 -1.2(6)
C59 N4 C63 C64 177.1(5)
C59 N4 C63 C62 0.8(7)
C59 C58 C54 Pt1 2.7(5)
C59 C58 C54 C53 177.4(4)
C59 C60 C61 C62 3.2(8)
C58 C57 C56 C55 -0.4(7)
C58 C59 C60 C61 178.8(4)
C48 N3 C52 C53 -179.8(3)
C48 N3 C52 C51 -0.5(6)
C60 C59 C58 C57 -4.4(7)
C60 C59 C58 C54 177.2(4)
C60 C61 C62 C63 -4.2(9)
C60 C61 C62 C67 -179.7(7)
C54 Pt1 O2 C42 59.6(16)
C54 Pt1 N3 C48 179.2(3)
C54 Pt1 N3 C52 -3.1(3)
C54 Pt1 N4 C63 -176.8(4)
C54 Pt1 N4 C59 -1.4(3)
C54 C53 C52 N3 0.4(5)
C54 C53 C52 C51 -179.0(4)
C46 C45 C44 C43 -4.4(7)
C52 N3 C48 C47 178.0(3)
C52 N3 C48 C49 -1.7(5)
C52 C53 C54 Pt1 -3.1(5)
C52 C53 C54 C58 -178.0(3)
C56 C55 C53 C54 1.2(6)
C56 C55 C53 C52 178.6(4)
C56 C57 C58 C59 -176.8(4)
C56 C57 C58 C54 1.4(6)
C50 C69 C74 C73 176.1(4)
C50 C69 C70 C71 -177.7(4)
C51 C50 C69 C74 36.3(6)
C51 C50 C69 C70 -146.0(4)
C51 C50 C49 C48 -2.0(6)
C69 C50 C51 C52 -178.4(4)
C69 C50 C49 C48 176.1(4)
C69 C74 C73 C79 -175.1(4)
C69 C74 C73 C72 2.1(6)
C45 C46 C47 C48 -173.5(4)
C45 C46 C47 C42 6.2(6)
C45 C44 C43 C42 -0.7(7)
C71 C72 C73 C79 176.1(4)
C71 C72 C73 C74 -1.1(6)
C47 C48 C49 C50 -176.7(4)
C47 C42 C43 C44 8.6(7)
C47 C46 C45 C44 1.5(7)
C62 C63 C64 C65 69.0(6)
C62 C63 C64 C68 -36.3(6)
C62 C67 C66 C65 69.4(6)
C74 C69 C70 C71 0.0(6)
C75 C71 C72 C73 -179.9(4)
C75 C71 C70 C69 -179.5(4)
C49 C48 C47 C42 -165.7(4)
C49 C48 C47 C46 13.9(5)
C49 C50 C51 C52 -0.3(6)
C49 C50 C69 C74 -141.7(4)
C49 C50 C69 C70 35.9(6)
C72 C71 C75 C77 6.4(7)
C72 C71 C75 C76 -113.4(5)
C72 C71 C75 C78 126.2(5)
C72 C71 C70 C69 0.9(6)
C43 C42 C47 C48 168.8(4)
C43 C42 C47 C46 -10.8(6)
C70 C69 C74 C73 -1.5(6)
C70 C71 C75 C77 -173.1(4)
C70 C71 C75 C76 67.0(5)
C70 C71 C75 C78 -53.3(6)
C70 C71 C72 C73 -0.3(6)
C82 C79 C73 C74 65.0(8)
C82 C79 C73 C72 -112.2(7)
C81 C79 C73 C74 176.9(5)
C81 C79 C73 C72 -0.2(6)
C80 C79 C73 C74 -66.7(7)
C80 C79 C73 C72 116.2(7)
C82A C79 C73 C74 -3.9(8)
C82A C79 C73 C72 179.0(7)
C80A C79 C73 C74 -112.7(8)
C80A C79 C73 C72 70.1(8)
C81A C79 C73 C74 111.2(10)
C81A C79 C73 C72 -65.9(10)
